data_2009546
loop_
_publ_author_name
'Barberato, C.'
'Castellano, E.E.'
'Vicentini, G.'
'Isolani, P.C.'
'Lima, M.I.R.'

_publ_section_title
;
 Cerium(III) and neodymium(III) picrate complexes with tetramethylurea
;
_journal_issue 3
_journal_name_full 'Acta Crystallographica Section C'
_journal_page_first 351
_journal_page_last 354
_journal_paper_doi 10.1107/S0108270193008765
_journal_volume 50
_journal_year 1994
_chemical_formula_moiety 'C33 H42 N15 Nd1 O24'
_chemical_formula_sum 'C33 H42 N15 Nd O24'
_chemical_formula_weight 1177.03
_symmetry_cell_setting monoclinic
_symmetry_space_group_name_Hall '-P 2ybc'
_symmetry_space_group_name_H-M 'P 1 21/c 1'
_atom_type_scat_source IntTabIV
_cell_angle_alpha 90.
_cell_angle_beta 112.20(5)
_cell_angle_gamma 90.
_cell_formula_units_Z 4
_cell_length_a 18.913(5)
_cell_length_b 12.386(5)
_cell_length_c 22.134(5)
_cell_measurement_reflns_used 25
_cell_measurement_temperature 291
_cell_measurement_theta_max 50
_cell_measurement_theta_min 15
_cell_volume 4801(3)
_diffrn_measurement_device 'Enraf-Nonius CAD-4'
_diffrn_measurement_method \w/2\q
_diffrn_radiation_type CuK\a
_diffrn_radiation_wavelength 1.54056
_diffrn_reflns_av_R_equivalents 0.032
_diffrn_reflns_limit_h_max 19
_diffrn_reflns_limit_h_min -23
_diffrn_reflns_limit_k_max 26
_diffrn_reflns_limit_k_min 0
_diffrn_reflns_limit_l_max 15
_diffrn_reflns_limit_l_min 0
_diffrn_reflns_number 9824
_diffrn_reflns_theta_max 60
_diffrn_standards_decay_% +-1.0
_diffrn_standards_interval_time 30
_diffrn_standards_number 1
_exptl_absorpt_coefficient_mu 9.37
_exptl_absorpt_correction_T_max 1.41
_exptl_absorpt_correction_T_min 0.78
_exptl_absorpt_correction_type empirical
_exptl_crystal_colour orange
_exptl_crystal_density_diffrn 1.63
_exptl_crystal_description irregular
_exptl_crystal_size_max 0.30
_exptl_crystal_size_mid 0.20
_exptl_crystal_size_min 0.10
_refine_diff_density_max 1.07
_refine_diff_density_min -1.48
_refine_ls_extinction_method none
_refine_ls_goodness_of_fit_obs 1.44
_refine_ls_number_parameters 658
_refine_ls_number_reflns 6052
_refine_ls_R_factor_obs 0.060
_refine_ls_shift/esd_max 0.002
_refine_ls_structure_factor_coef F
_refine_ls_weighting_details 'w = [\s^2^|F~o~| + 0.0017|F~o~|^2^]^-1^'
_refine_ls_weighting_scheme calc
_refine_ls_wR_factor_obs 0.0642
_reflns_number_observed 6052
_reflns_number_total 8270
_reflns_observed_criterion I>3\s(I)
_cod_data_source_file li1055.cif
_cod_data_source_block li1055_structure_2_of_2
_cod_depositor_comments
;
The following automatic conversions were performed:

'_refine_ls_weighting_scheme' value '[\s^2^|F~o~| +
0.0017|F~o~|^2^]^-1^' was changed to 'calc'. New tag
'_refine_ls_weighting_details' was created. The value of the new tag
was set to 'w = [\s^2^|F~o~| + 0.0017|F~o~|^2^]^-1^'.

Automatic conversion script
Id: cif_fix_values 3143 2015-03-26 13:38:13Z robertas 
;
_cod_original_cell_volume 4800(2)
_cod_original_sg_symbol_H-M 'P 21/c'
_cod_original_formula_sum 'C33 H42 N15 Nd1 O24'
_cod_database_code 2009546

loop_
_atom_site_label
_atom_site_fract_x
_atom_site_fract_y
_atom_site_fract_z
Nd .22450(10) .15330(10) .76340(10)
O(1) .1521(3) .0752(4) .8201(2)
C(11) .0973(4) .0923(6) .8392(3)
C(12) .0896(4) .0320(6) .8911(3)
N(12) .1532(4) -.0386(7) .9288(4)
O(121) .2146(4) .0018(7) .9543(3)
O(122) .1392(5) -.1319(7) .9326(5)
C(13) .0297(4) .0353(7) .9105(4)
C(14) -.0275(4) .1097(6) .8784(3)
N(14) -.0928(4) .1156(6) .8979(3)
O(141) -.0952(4) .0532(6) .9387(3)
O(142) -.1412(3) .1797(6) .8717(3)
C(15) -.0257(3) .1741(6) .8293(3)
C(16) .0367(4) .1664(6) .8109(3)
N(16) .0372(3) .2393(5) .7598(3)
O(161) .0963(3) .2556(5) .7515(3)
O(162) -.0221(4) .2838(6) .7274(3)
O(2) .2488(3) .2686(4) .8529(2)
C(21) .3022(4) .2980(6) .9040(3)
C(22) .2873(5) .3261(6) .9624(4)
N(22) .2091(5) .3251(8) .9577(4)
O(221) .1591(5) .3420(10) .9097(5)
O(222) .1974(6) .318(2) 1.0017(5)
C(23) .3418(5) .3523(7) 1.0217(4)
C(24) .4155(5) .3571(7) 1.0252(4)
N(24) .4762(6) .3804(9) 1.0865(4)
O(241) .5413(5) .3890(10) 1.0902(4)
O(242) .4596(5) .3854(9) 1.1341(4)
C(25) .4367(5) .3376(7) .9733(4)
C(26) .3806(5) .3099(6) .9146(4)
N(26) .4050(4) .2889(7) .8614(4)
O(261) .3599(3) .2543(5) .8085(3)
O(262) .4703(5) .3010(10) .8712(4)
O(3) .3114(2) .0509(4) .8512(2)
C(31) .3154(3) -.0384(6) .8791(3)
C(32) .3658(4) -.0582(6) .9453(3)
N(32) .4113(3) .0354(6) .9803(3)
O(321) .4473(3) .0851(5) .9549(3)
O(322) .4111(4) .0549(7) 1.0343(3)
C(33) .3712(4) -.1507(7) .9790(4)
C(34) .3265(4) -.2377(7) .9462(4)
N(34) .3309(5) -.3388(7) .9796(4)
O(341) .2869(4) -.4108(6) .9513(4)
O(342) .3791(5) -.3490(6) 1.0341(4)
C(35) .2763(4) -.2296(7) .8833(4)
C(36) .2720(3) -.1321(5) .8504(3)
N(36) .2183(3) -.1333(5) .7839(3)
O(361) .2100(3) -.0536(4) .7493(2)
O(362) .1844(4) -.2157(5) .7623(3)
O(4) .3055(3) .0833(4) .7117(3)
C(41) .3362(5) -.0010(7) .7036(4)
N(41) .4085(4) -.0257(7) .7415(4)
C(411) .4513(6) .0420(10) .7947(5)
C(412) .4597(7) -.0880(10) .7132(7)
N(42) .2970(5) -.0693(7) .6542(4)
C(421) .3100(10) -.1880(10) .6599(9)
C(422) .2237(7) -.0350(10) .6082(5)
O(5) .1188(3) .1184(5) .6630(3)
C(51) .0528(5) .1219(7) .6221(4)
N(51) -.0030(4) .0580(7) .6266(4)
C(511) .0182(6) -.0331(8) .6697(5)
C(512) -.0824(6) .0950(10) .6084(7)
N(52) .0355(4) .1886(6) .5699(3)
C(521) -.0230(8) .1630(10) .5046(6)
C(522) .0878(6) .2773(9) .5710(5)
O(6) .2274(3) .3139(4) .7066(2)
C(61) .2589(4) .4028(7) .7062(4)
N(61) .3015(4) .4153(5) .6707(3)
C(611) .3248(6) .3181(8) .6439(5)
C(612) .3046(6) .5181(8) .6387(6)
N(62) .2485(4) .4895(6) .7404(3)
C(621) .1893(6) .4878(7) .7651(5)
C(622) .3142(6) .5618(9) .7734(6)

loop_
_geom_angle_atom_site_label_1
_geom_angle_atom_site_label_2
_geom_angle_atom_site_label_3
_geom_angle
_geom_angle_publ_flag
O(1) Nd O(161) 64.0(2) yes
O(1) Nd O(2) 76.7(2) yes
O(1) Nd O(261) 130.6(2) yes
O(1) Nd O(3) 73.2(2) yes
O(1) Nd O(361) 66.8(2) yes
O(1) Nd O(4) 134.7(2) yes
O(1) Nd O(5) 88.3(2) yes
O(1) Nd O(6) 139.0(2) yes
O(161) Nd O(2) 70.9(2) yes
O(161) Nd O(261) 121.4(2) yes
O(161) Nd O(3) 131.1(2) yes
O(161) Nd O(361) 114.2(2) yes
O(161) Nd O(4) 148.1(2) yes
O(161) Nd O(5) 65.5(2) yes
O(161) Nd O(6) 75.5(2) yes
O(2) Nd O(261) 63.0(2) yes
O(2) Nd O(3) 77.3(2) yes
O(2) Nd O(361) 133.2(2) yes
O(2) Nd O(4) 131.9(2) yes
O(2) Nd O(5) 136.2(2) yes
O(2) Nd O(6) 84.3(2) yes
O(261) Nd O(3) 71.2(2) yes
O(261) Nd O(361) 123.4(2) yes
O(261) Nd O(4) 69.7(2) yes
O(261) Nd O(5) 140.6(2) yes
O(261) Nd O(6) 66.1(2) yes
O(3) Nd O(361) 65.1(2) yes
O(3) Nd O(4) 80.1(2) yes
O(3) Nd O(5) 137.4(2) yes
O(3) Nd O(6) 137.2(2) yes
O(361) Nd O(4) 69.0(2) yes
O(361) Nd O(5) 72.3(2) yes
O(361) Nd O(6) 142.5(2) yes
O(4) Nd O(5) 87.2(2) yes
O(4) Nd O(6) 84.4(2) yes
O(5) Nd O(6) 80.7(2) yes

loop_
_geom_bond_atom_site_label_1
_geom_bond_atom_site_label_2
_geom_bond_distance
_geom_bond_publ_flag
Nd O(1) 2.384(5) yes
Nd O(161) 2.659(6) yes
Nd O(2) 2.342(5) yes
Nd O(261) 2.681(6) yes
Nd O(3) 2.382(5) yes
Nd O(361) 2.584(5) yes
Nd O(4) 2.394(6) yes
Nd O(5) 2.401(6) yes
Nd O(6) 2.365(5) yes
